data_7220452
loop_
_publ_author_name
'Wang, Xiao-Jun'
'Li, Jian'
'Li, Qiu-Yan'
'Li, Pei-Zhou'
'Lu, Han'
'Lao, Qianying'
'Ni, Rui'
'Shi, Yanhui'
'Zhao, Yanli'

_publ_section_title
;
 A urea decorated (3,24)-connected rht-type metal--organic framework
 exhibiting high gas uptake capability and catalytic activity
;
_journal_issue 25
_journal_name_full CrystEngComm
_journal_page_first 4632
_journal_paper_doi 10.1039/C5CE00625B
_journal_volume 17
_journal_year 2015
_chemical_formula_sum 'C36 H18 Cu3 N9 O15'
_chemical_formula_weight 1007.24
_chemical_name_systematic
; 
 ? 
;
_space_group_IT_number 87
_symmetry_cell_setting tetragonal
_symmetry_space_group_name_Hall '-I 4'
_symmetry_space_group_name_H-M 'I 4/m'
_atom_sites_solution_hydrogens geom
_atom_sites_solution_primary direct
_atom_sites_solution_secondary difmap
_audit_creation_method SHELXL-97
_audit_update_record
;
2015-03-26 deposited with the CCDC.
2015-05-12 downloaded from the CCDC.
;
_cell_angle_alpha 90.00
_cell_angle_beta 90.00
_cell_angle_gamma 90.00
_cell_formula_units_Z 16
_cell_length_a 31.4206(3)
_cell_length_b 31.4206(3)
_cell_length_c 44.8239(5)
_cell_measurement_temperature 293(2)
_cell_volume 44252.6(8)
_computing_cell_refinement
;
CrysAlisPro, Agilent Technologies,
Version 1.171.36.28 (release 01-02-2013 CrysAlis171 .NET)
(compiled Feb  1 2013,16:14:44)
;
_computing_data_collection
;
CrysAlisPro, Agilent Technologies,
Version 1.171.36.28 (release 01-02-2013 CrysAlis171 .NET)
(compiled Feb  1 2013,16:14:44)
;
_computing_data_reduction
;
CrysAlisPro, Agilent Technologies,
Version 1.171.36.28 (release 01-02-2013 CrysAlis171 .NET)
(compiled Feb  1 2013,16:14:44)
;
_computing_structure_refinement 'SHELXL-97 (Sheldrick, 1997)'
_computing_structure_solution 'SHELXS-97 (Sheldrick, 1990)'
_diffrn_ambient_temperature 293(2)
_diffrn_detector_area_resol_mean 10.6613
_diffrn_measured_fraction_theta_full 0.955
_diffrn_measured_fraction_theta_max 0.955
_diffrn_measurement_device_type 'SuperNova, Dual, Cu at zero, Atlas'
_diffrn_measurement_method '\w scans'
_diffrn_radiation_monochromator graphite
_diffrn_radiation_source 'SuperNova (Cu) X-ray Source'
_diffrn_radiation_type CuK\a
_diffrn_radiation_wavelength 1.54184
_diffrn_reflns_av_R_equivalents 0.0442
_diffrn_reflns_av_sigmaI/netI 0.0340
_diffrn_reflns_limit_h_max 22
_diffrn_reflns_limit_h_min -38
_diffrn_reflns_limit_k_max 35
_diffrn_reflns_limit_k_min -38
_diffrn_reflns_limit_l_max 55
_diffrn_reflns_limit_l_min -48
_diffrn_reflns_number 72811
_diffrn_reflns_theta_full 72.96
_diffrn_reflns_theta_max 72.96
_diffrn_reflns_theta_min 3.28
_exptl_absorpt_coefficient_mu 0.932
_exptl_absorpt_correction_T_max 0.853
_exptl_absorpt_correction_T_min 0.822
_exptl_absorpt_correction_type multi-scan
_exptl_absorpt_process_details
; 
CrysAlisPro, Agilent Technologies,
Version 1.171.36.28 (release 01-02-2013 CrysAlis171 .NET)
(compiled Feb  1 2013,16:14:44)
Empirical absorption correction using spherical harmonics,
 implemented in SCALE3 ABSPACK scaling algorithm. 
;
_exptl_crystal_colour green
_exptl_crystal_density_diffrn 0.605
_exptl_crystal_density_method 'not measured'
_exptl_crystal_description block
_exptl_crystal_F_000 8064
_exptl_crystal_size_max 0.21
_exptl_crystal_size_mid 0.19
_exptl_crystal_size_min 0.17
_refine_diff_density_max 1.523
_refine_diff_density_min -0.779
_refine_diff_density_rms 0.065
_refine_ls_extinction_method none
_refine_ls_goodness_of_fit_ref 1.060
_refine_ls_hydrogen_treatment mixed
_refine_ls_matrix_type full
_refine_ls_number_parameters 578
_refine_ls_number_reflns 21401
_refine_ls_number_restraints 744
_refine_ls_restrained_S_all 1.183
_refine_ls_R_factor_all 0.0636
_refine_ls_R_factor_gt 0.0554
_refine_ls_shift/su_max 0.005
_refine_ls_shift/su_mean 0.000
_refine_ls_structure_factor_coef Fsqd
_refine_ls_weighting_details 'calc w=1/[\s^2^(Fo^2^)+(0.1264P)^2^+0.0000P] where P=(Fo^2^+2Fc^2^)/3'
_refine_ls_weighting_scheme calc
_refine_ls_wR_factor_gt 0.1696
_refine_ls_wR_factor_ref 0.1772
_reflns_number_gt 16849
_reflns_number_total 22413
_reflns_threshold_expression >2sigma(I)
_cod_data_source_file c5ce00625b2.cif
_cod_data_source_block 130728a-wx_sqd
_cod_depositor_comments 'Adding full bibliography for 7220452.cif.'
_cod_original_cell_volume 44252.7(8)
_cod_original_sg_symbol_H-M I4/m
_cod_database_code 7220452

loop_
_symmetry_equiv_pos_as_xyz
'x, y, z'
'-y, x, z'
'-x, -y, z'
'y, -x, z'
'x+1/2, y+1/2, z+1/2'
'-y+1/2, x+1/2, z+1/2'
'-x+1/2, -y+1/2, z+1/2'
'y+1/2, -x+1/2, z+1/2'
'-x, -y, -z'
'y, -x, -z'
'x, y, -z'
'-y, x, -z'
'-x+1/2, -y+1/2, -z+1/2'
'y+1/2, -x+1/2, -z+1/2'
'x+1/2, y+1/2, -z+1/2'
'-y+1/2, x+1/2, -z+1/2'

loop_
_atom_site_label
_atom_site_type_symbol
_atom_site_fract_x
_atom_site_fract_y
_atom_site_fract_z
_atom_site_U_iso_or_equiv
_atom_site_adp_type
_atom_site_occupancy
_atom_site_symmetry_multiplicity
_atom_site_calc_flag
_atom_site_refinement_flags
O5 O 0.90950(7) 0.79963(6) 0.10787(5) 0.0499(5) Uani 1 1 d U
O6 O 0.87708(7) 0.75838(6) 0.14185(5) 0.0495(5) Uani 1 1 d U
C5 C 0.89843(9) 0.76417(9) 0.11826(6) 0.0418(6) Uani 1 1 d U
C4 C 0.91244(10) 0.72530(9) 0.10152(6) 0.0451(6) Uani 1 1 d U
C6 C 0.89748(12) 0.68574(10) 0.10978(8) 0.0625(9) Uani 1 1 d U
H6 H 0.8786 0.6830 0.1256 0.075 Uiso 1 1 calc R
C7 C 0.91113(15) 0.64990(11) 0.09406(9) 0.0735(11) Uani 1 1 d U
N1 N 0.89503(16) 0.60887(9) 0.10116(10) 0.1057(14) Uani 1 1 d U
C9 C 0.86656(18) 0.59729(12) 0.12206(11) 0.0956(15) Uani 1 1 d U
H9 H 0.8531 0.6153 0.1355 0.115 Uiso 1 1 calc R
Cu3 Cu 0.640131(11) 0.694084(11) 0.332382(7) 0.03151(11) Uani 1 1 d .
Cu4 Cu 0.605061(11) 0.645912(11) 0.373916(7) 0.03207(11) Uani 1 1 d .
O10 O 0.65298(7) 0.63951(6) 0.31323(5) 0.0509(5) Uani 1 1 d U
O3 O 1.00593(7) 0.66400(6) 0.03034(4) 0.0492(5) Uani 1 1 d U
O9 O 0.62575(7) 0.59863(6) 0.34937(4) 0.0490(5) Uani 1 1 d U
O11 O 0.65032(7) 0.44537(6) 0.34883(5) 0.0487(5) Uani 1 1 d U
O12 O 0.69320(7) 0.41697(6) 0.31449(5) 0.0481(5) Uani 1 1 d U
O4 O 0.99666(7) 0.73474(6) 0.03076(5) 0.0495(5) Uani 1 1 d U
O8 O 0.57585(13) 0.60753(12) 0.40783(8) 0.1063(12) Uani 1 1 d U
H8 H 0.5533 0.6185 0.4130 0.159 Uiso 1 1 calc R
O7 O 0.66734(11) 0.73433(11) 0.29870(7) 0.0898(10) Uani 1 1 d U
H7 H 0.6907 0.7250 0.2938 0.135 Uiso 1 1 calc R
N7 N 0.81482(15) 0.34745(9) 0.12117(9) 0.0995(13) Uani 1 1 d U
C3 C 0.94140(9) 0.72935(9) 0.07833(6) 0.0434(6) Uani 1 1 d U
H3 H 0.9510 0.7561 0.0726 0.052 Uiso 1 1 calc R
C22 C 0.65756(9) 0.52554(9) 0.32353(6) 0.0431(6) Uani 1 1 d U
H22 H 0.6422 0.5230 0.3412 0.052 Uiso 1 1 calc R
C21 C 0.66232(10) 0.56506(9) 0.31040(6) 0.0456(6) Uani 1 1 d U
C23 C 0.67565(10) 0.48943(9) 0.31044(6) 0.0455(6) Uani 1 1 d U
C25 C 0.67285(9) 0.44732(8) 0.32564(6) 0.0409(5) Uani 1 1 d U
C2 C 0.95586(10) 0.69356(9) 0.06374(6) 0.0462(6) Uani 1 1 d U
N4 N 0.72621(16) 0.53874(10) 0.24402(9) 0.1005(13) Uani 1 1 d U
C8 C 0.94085(12) 0.65311(10) 0.07150(8) 0.0616(9) Uani 1 1 d U
H8A H 0.9507 0.6290 0.0617 0.074 Uiso 1 1 calc R
C30 C 0.85502(13) 0.31508(9) 0.08073(8) 0.0616(9) Uani 1 1 d U
H30 H 0.8600 0.3418 0.0725 0.074 Uiso 1 1 calc R
C20 C 0.68450(13) 0.56916(10) 0.28377(7) 0.0609(9) Uani 1 1 d U
H20 H 0.6872 0.5956 0.2747 0.073 Uiso 1 1 calc R
C26 C 0.64537(9) 0.60427(9) 0.32558(6) 0.0428(6) Uani 1 1 d U
C1 C 0.98888(9) 0.69761(9) 0.03975(6) 0.0426(6) Uani 1 1 d U
C29 C 0.83041(14) 0.31112(10) 0.10628(8) 0.0679(10) Uani 1 1 d U
C34 C 0.82320(13) 0.27146(10) 0.11875(7) 0.0600(9) Uani 1 1 d U
H34 H 0.8071 0.2690 0.1361 0.072 Uiso 1 1 calc R
C24 C 0.69799(12) 0.49338(9) 0.28375(8) 0.0598(9) Uani 1 1 d U
H24 H 0.7098 0.4695 0.2746 0.072 Uiso 1 1 calc R
C19 C 0.70246(14) 0.53343(10) 0.27092(8) 0.0697(10) Uani 1 1 d U
C17 C 0.7631(2) 0.53042(12) 0.20340(12) 0.1062(16) Uani 1 1 d U
C18 C 0.74267(18) 0.50985(12) 0.22557(10) 0.0917(14) Uani 1 1 d U
H18 H 0.7404 0.4805 0.2276 0.110 Uiso 1 1 calc R
C27 C 0.8039(2) 0.41112(12) 0.13887(12) 0.1105(17) Uani 1 1 d U
C14 C 0.78378(19) 0.47134(12) 0.17058(11) 0.1053(17) Uani 1 1 d U
H14 H 0.7666 0.4530 0.1815 0.126 Uiso 1 1 calc R
C12 C 0.8113(2) 0.54169(12) 0.16133(11) 0.1050(17) Uani 1 1 d U
H12 H 0.8116 0.5706 0.1658 0.126 Uiso 1 1 calc R
C28 C 0.82691(18) 0.38841(11) 0.11897(11) 0.0950(15) Uani 1 1 d U
H28 H 0.8474 0.3992 0.1061 0.114 Uiso 1 1 calc R
C15 C 0.8074(2) 0.45608(12) 0.14649(12) 0.1052(16) Uani 1 1 d U
C10 C 0.8611(2) 0.55432(13) 0.11990(13) 0.1130(17) Uani 1 1 d U
C13 C 0.7861(2) 0.51403(12) 0.17808(11) 0.1025(16) Uani 1 1 d U
C16 C 0.83314(19) 0.48392(12) 0.13000(11) 0.1032(17) Uani 1 1 d U
H16 H 0.8484 0.4738 0.1137 0.124 Uiso 1 1 calc R
C11 C 0.8359(2) 0.52629(12) 0.13796(12) 0.1038(16) Uani 1 1 d U
C36 C 0.90128(9) 0.28369(8) 0.04094(5) 0.0402(5) Uani 1 1 d U
C31 C 0.87219(10) 0.27922(9) 0.06748(6) 0.0457(6) Uani 1 1 d U
C32 C 0.86468(10) 0.23901(9) 0.07963(6) 0.0439(6) Uani 1 1 d U
H32 H 0.8760 0.2148 0.0706 0.053 Uiso 1 1 calc R
C33 C 0.84009(10) 0.23545(9) 0.10537(6) 0.0467(6) Uani 1 1 d U
O16 O 0.90739(7) 0.32087(6) 0.03130(4) 0.0482(5) Uani 1 1 d U
Cu1 Cu 1.038858(16) 0.748633(14) 0.0000 0.03147(12) Uani 1 2 d S
Cu2 Cu 1.051117(16) 0.665476(14) 0.0000 0.03065(12) Uani 1 2 d S
O15 O 0.91735(7) 0.25042(6) 0.03087(4) 0.0476(5) Uani 1 1 d U
C35 C 0.83413(9) 0.19276(8) 0.12005(6) 0.0421(6) Uani 1 1 d U
O14 O 0.85132(7) 0.16150(6) 0.10736(5) 0.0514(5) Uani 1 1 d U
O13 O 0.81312(7) 0.19171(6) 0.14343(4) 0.0500(5) Uani 1 1 d U
O2 O 1.06406(17) 0.59833(11) 0.0000 0.0839(12) Uani 1 2 d SU
H2 H 1.0812 0.5928 -0.0132 0.126 Uiso 0.50 1 calc PR
O1 O 1.0274(2) 0.81614(12) 0.0000 0.1074(17) Uani 1 2 d SU
H1 H 1.0235 0.8243 0.0172 0.161 Uiso 0.50 1 calc PR
N3 N 0.8856(3) 0.54149(19) 0.09817(17) 0.178(2) Uani 1 1 d U
N2 N 0.9029(3) 0.57604(19) 0.08436(17) 0.179(2) Uani 1 1 d U
N9 N 0.7810(2) 0.38374(17) 0.15360(16) 0.167(2) Uani 1 1 d U
N6 N 0.7604(3) 0.5703(2) 0.20979(16) 0.177(2) Uani 1 1 d U
N8 N 0.7883(2) 0.34446(17) 0.14337(15) 0.164(2) Uani 1 1 d U
N5 N 0.7368(3) 0.57617(18) 0.23467(15) 0.175(2) Uani 1 1 d U

loop_
_atom_site_aniso_label
_atom_site_aniso_U_11
_atom_site_aniso_U_22
_atom_site_aniso_U_33
_atom_site_aniso_U_23
_atom_site_aniso_U_13
_atom_site_aniso_U_12
O5 0.0591(12) 0.0384(10) 0.0521(11) -0.0001(8) 0.0199(9) 0.0029(9)
O6 0.0585(12) 0.0382(10) 0.0517(11) -0.0018(8) 0.0208(9) 0.0030(9)
C5 0.0397(13) 0.0411(13) 0.0445(13) -0.0005(11) 0.0112(10) 0.0034(11)
C4 0.0526(15) 0.0369(13) 0.0458(13) -0.0034(10) 0.0175(12) 0.0016(11)
C6 0.082(2) 0.0396(15) 0.0661(18) -0.0056(13) 0.0418(17) -0.0047(15)
C7 0.103(3) 0.0393(15) 0.078(2) -0.0066(15) 0.053(2) -0.0093(17)
N1 0.163(3) 0.0359(14) 0.118(3) -0.0119(15) 0.100(2) -0.0152(18)
C9 0.140(4) 0.0464(18) 0.101(3) -0.0070(18) 0.080(3) -0.014(2)
Cu3 0.03105(18) 0.03138(18) 0.03209(18) 0.00624(13) 0.00735(12) 0.00336(13)
Cu4 0.03162(18) 0.03184(18) 0.03275(18) 0.00661(13) 0.00784(13) 0.00367(13)
O10 0.0688(13) 0.0357(10) 0.0482(10) 0.0005(8) 0.0180(9) 0.0089(9)
O3 0.0604(12) 0.0397(10) 0.0475(10) 0.0004(8) 0.0204(9) 0.0001(9)
O9 0.0623(12) 0.0375(10) 0.0471(10) 0.0008(8) 0.0183(9) 0.0083(9)
O11 0.0553(12) 0.0385(10) 0.0523(11) 0.0018(8) 0.0157(9) 0.0021(9)
O12 0.0578(12) 0.0349(9) 0.0517(10) 0.0003(8) 0.0161(9) 0.0035(9)
O4 0.0586(12) 0.0382(10) 0.0516(10) -0.0004(8) 0.0203(9) 0.0009(9)
O8 0.132(3) 0.109(3) 0.0771(19) 0.0330(18) 0.034(2) -0.046(2)
O7 0.095(2) 0.093(2) 0.0809(18) 0.0449(16) 0.0314(16) -0.0186(17)
N7 0.156(3) 0.0350(14) 0.107(2) -0.0060(14) 0.093(2) -0.0053(17)
C3 0.0487(14) 0.0378(13) 0.0437(13) -0.0005(10) 0.0127(11) -0.0013(11)
C22 0.0470(14) 0.0392(13) 0.0433(13) -0.0004(10) 0.0128(11) 0.0031(11)
C21 0.0574(16) 0.0333(12) 0.0462(13) -0.0005(10) 0.0149(12) 0.0063(11)
C23 0.0533(15) 0.0345(13) 0.0487(14) 0.0004(11) 0.0142(12) 0.0005(11)
C25 0.0424(13) 0.0340(12) 0.0462(13) -0.0035(10) 0.0060(11) -0.0027(10)
C2 0.0536(15) 0.0428(14) 0.0422(13) -0.0028(11) 0.0167(12) -0.0026(12)
N4 0.169(3) 0.0423(14) 0.090(2) 0.0032(14) 0.090(2) 0.0005(19)
C8 0.080(2) 0.0381(14) 0.0664(18) -0.0054(13) 0.0404(17) -0.0041(15)
C30 0.090(2) 0.0326(13) 0.0620(18) 0.0009(12) 0.0369(17) -0.0020(14)
C20 0.091(2) 0.0339(14) 0.0579(17) 0.0017(12) 0.0349(17) 0.0060(15)
C26 0.0468(14) 0.0382(13) 0.0434(13) 0.0011(10) 0.0091(11) 0.0078(11)
C1 0.0517(15) 0.0417(13) 0.0344(11) -0.0001(10) 0.0091(11) 0.0009(12)
C29 0.099(3) 0.0323(14) 0.0722(19) -0.0038(13) 0.0494(19) -0.0021(15)
C34 0.085(2) 0.0370(14) 0.0577(16) -0.0050(12) 0.0370(16) -0.0099(15)
C24 0.085(2) 0.0325(13) 0.0619(17) -0.0024(12) 0.0359(16) 0.0066(14)
C19 0.107(3) 0.0375(15) 0.0647(18) -0.0015(13) 0.0494(19) 0.0034(16)
C17 0.171(4) 0.0394(16) 0.108(3) -0.0110(18) 0.098(3) -0.005(2)
C18 0.144(4) 0.0430(17) 0.088(2) -0.0056(17) 0.073(3) 0.001(2)
C27 0.174(4) 0.0380(17) 0.119(3) -0.0133(18) 0.103(3) -0.020(2)
C14 0.166(4) 0.0447(18) 0.106(3) -0.0060(18) 0.097(3) -0.012(2)
C12 0.169(4) 0.0443(18) 0.101(3) -0.0110(18) 0.088(3) -0.010(2)
C28 0.151(4) 0.0393(16) 0.095(3) -0.0079(17) 0.078(3) -0.013(2)
C15 0.162(4) 0.0374(17) 0.116(3) -0.0112(18) 0.098(3) -0.008(2)
C10 0.166(4) 0.0516(19) 0.121(3) -0.007(2) 0.107(3) -0.017(2)
C13 0.166(4) 0.0403(17) 0.102(3) -0.0091(17) 0.094(3) -0.005(2)
C16 0.159(4) 0.0411(17) 0.110(3) -0.0092(18) 0.093(3) -0.008(2)
C11 0.157(4) 0.0431(17) 0.111(3) -0.0097(19) 0.093(3) -0.016(2)
C36 0.0539(15) 0.0347(12) 0.0320(11) 0.0005(9) 0.0065(10) -0.0029(11)
C31 0.0609(16) 0.0368(13) 0.0396(12) -0.0001(10) 0.0149(12) -0.0020(12)
C32 0.0560(16) 0.0350(13) 0.0405(12) -0.0029(10) 0.0107(11) -0.0024(11)
C33 0.0597(16) 0.0353(13) 0.0452(13) 0.0003(10) 0.0157(12) -0.0061(12)
O16 0.0607(12) 0.0387(10) 0.0453(10) 0.0033(8) 0.0168(9) 0.0021(9)
Cu1 0.0430(3) 0.0243(2) 0.0271(2) 0.000 0.000 0.00103(19)
Cu2 0.0410(3) 0.0245(2) 0.0264(2) 0.000 0.000 0.00161(19)
O15 0.0617(12) 0.0390(10) 0.0422(9) 0.0001(8) 0.0155(9) -0.0001(9)
C35 0.0486(14) 0.0348(12) 0.0431(12) -0.0034(10) 0.0088(11) -0.0094(11)
O14 0.0672(13) 0.0371(10) 0.0499(11) -0.0003(8) 0.0169(9) -0.0009(9)
O13 0.0652(13) 0.0373(10) 0.0475(10) -0.0001(8) 0.0188(9) -0.0023(9)
O2 0.107(3) 0.0355(16) 0.109(3) 0.000 0.000 0.0174(19)
O1 0.124(4) 0.0353(18) 0.163(5) 0.000 0.000 0.013(2)
N3 0.239(5) 0.100(3) 0.194(5) -0.023(3) 0.131(4) -0.032(4)
N2 0.240(5) 0.104(3) 0.194(5) -0.020(3) 0.138(4) -0.033(4)
N9 0.230(5) 0.089(3) 0.183(4) -0.029(3) 0.123(4) -0.015(3)
N6 0.256(5) 0.115(4) 0.161(4) -0.005(3) 0.127(4) -0.011(4)
N8 0.222(5) 0.085(3) 0.185(4) -0.016(3) 0.127(4) -0.012(3)
N5 0.267(5) 0.095(3) 0.163(4) -0.013(3) 0.132(4) -0.008(4)

loop_
_atom_type_symbol
_atom_type_description
_atom_type_scat_dispersion_real
_atom_type_scat_dispersion_imag
_atom_type_scat_source
C C 0.0181 0.0091 'International Tables Vol C Tables 4.2.6.8 and 6.1.1.4'
H H 0.0000 0.0000 'International Tables Vol C Tables 4.2.6.8 and 6.1.1.4'
N N 0.0311 0.0180 'International Tables Vol C Tables 4.2.6.8 and 6.1.1.4'
O O 0.0492 0.0322 'International Tables Vol C Tables 4.2.6.8 and 6.1.1.4'
Cu Cu -1.9646 0.5888 'International Tables Vol C Tables 4.2.6.8 and 6.1.1.4'

loop_
_geom_angle_atom_site_label_1
_geom_angle_atom_site_label_2
_geom_angle_atom_site_label_3
_geom_angle
_geom_angle_site_symmetry_1
_geom_angle_site_symmetry_3
C5 O5 Cu4 123.91(17) . 13_665
C5 O6 Cu3 121.86(18) . 13_665
O5 C5 O6 125.7(3) . .
O5 C5 C4 117.1(2) . .
O6 C5 C4 117.2(2) . .
C6 C4 C3 120.5(3) . .
C6 C4 C5 120.0(2) . .
C3 C4 C5 119.5(2) . .
C4 C6 C7 119.1(3) . .
C8 C7 C6 121.3(3) . .
C8 C7 N1 118.1(3) . .
C6 C7 N1 120.6(3) . .
N2 N1 C9 108.4(4) . .
N2 N1 C7 121.4(4) . .
C9 N1 C7 129.6(3) . .
N1 C9 C10 107.5(3) . .
O10 Cu3 O13 88.33(10) . 14_565
O10 Cu3 O6 168.46(8) . 13_665
O13 Cu3 O6 89.44(10) 14_565 13_665
O10 Cu3 O12 89.83(10) . 2_655
O13 Cu3 O12 167.79(8) 14_565 2_655
O6 Cu3 O12 89.96(10) 13_665 2_655
O10 Cu3 O7 97.20(12) . .
O13 Cu3 O7 97.33(12) 14_565 .
O6 Cu3 O7 94.32(12) 13_665 .
O12 Cu3 O7 94.87(11) 2_655 .
O10 Cu3 Cu4 83.87(6) . .
O13 Cu3 Cu4 83.63(6) 14_565 .
O6 Cu3 Cu4 84.63(6) 13_665 .
O12 Cu3 Cu4 84.18(6) 2_655 .
O7 Cu3 Cu4 178.58(10) . .
O11 Cu4 O5 89.34(10) 2_655 13_665
O11 Cu4 O9 89.98(10) 2_655 .
O5 Cu4 O9 167.95(8) 13_665 .
O11 Cu4 O14 167.99(8) 2_655 14_565
O5 Cu4 O14 89.65(10) 13_665 14_565
O9 Cu4 O14 88.51(10) . 14_565
O11 Cu4 O8 95.78(13) 2_655 .
O5 Cu4 O8 95.52(13) 13_665 .
O9 Cu4 O8 96.52(13) . .
O14 Cu4 O8 96.22(13) 14_565 .
O11 Cu4 Cu3 83.79(6) 2_655 .
O5 Cu4 Cu3 83.69(6) 13_665 .
O9 Cu4 Cu3 84.28(6) . .
O14 Cu4 Cu3 84.21(6) 14_565 .
O8 Cu4 Cu3 179.10(12) . .
C26 O10 Cu3 122.49(18) . .
C1 O3 Cu2 121.32(17) . .
C26 O9 Cu4 122.51(18) . .
C25 O11 Cu4 123.78(18) . 4_565
C25 O12 Cu3 122.67(18) . 4_565
C1 O4 Cu1 124.24(18) . .
N8 N7 C28 107.8(4) . .
N8 N7 C29 121.7(3) . .
C28 N7 C29 129.9(3) . .
C2 C3 C4 119.8(3) . .
C21 C22 C23 120.4(2) . .
C22 C21 C20 120.3(3) . .
C22 C21 C26 120.3(2) . .
C20 C21 C26 119.4(3) . .
C24 C23 C22 119.5(3) . .
C24 C23 C25 120.1(3) . .
C22 C23 C25 120.3(2) . .
O12 C25 O11 125.4(3) . .
O12 C25 C23 117.6(2) . .
O11 C25 C23 117.0(2) . .
C3 C2 C8 120.8(3) . .
C3 C2 C1 120.0(3) . .
C8 C2 C1 119.2(3) . .
N5 N4 C18 108.6(3) . .
N5 N4 C19 121.0(4) . .
C18 N4 C19 130.3(3) . .
C7 C8 C2 118.5(3) . .
C31 C30 C29 119.9(3) . .
C19 C20 C21 119.2(3) . .
O9 C26 O10 126.5(3) . .
O9 C26 C21 116.5(2) . .
O10 C26 C21 117.0(2) . .
O3 C1 O4 126.1(2) . .
O3 C1 C2 117.7(2) . .
O4 C1 C2 116.3(2) . .
C34 C29 C30 120.3(3) . .
C34 C29 N7 118.7(3) . .
C30 C29 N7 120.8(3) . .
C29 C34 C33 119.8(3) . .
C19 C24 C23 119.1(3) . .
C20 C19 C24 121.4(3) . .
C20 C19 N4 118.1(3) . .
C24 C19 N4 120.5(3) . .
N6 C17 C18 105.7(4) . .
N6 C17 C13 123.8(4) . .
C18 C17 C13 130.4(4) . .
N4 C18 C17 108.4(3) . .
N9 C27 C28 106.3(4) . .
N9 C27 C15 124.3(4) . .
C28 C27 C15 128.7(4) . .
C13 C14 C15 119.6(3) . .
C11 C12 C13 120.3(4) . .
N7 C28 C27 107.8(3) . .
C14 C15 C16 120.0(4) . .
C14 C15 C27 118.3(3) . .
C16 C15 C27 121.7(3) . .
N3 C10 C9 106.6(4) . .
N3 C10 C11 123.8(4) . .
C9 C10 C11 129.5(4) . .
C14 C13 C12 120.1(3) . .
C14 C13 C17 120.8(3) . .
C12 C13 C17 119.0(3) . .
C11 C16 C15 120.1(3) . .
C16 C11 C12 119.7(4) . .
C16 C11 C10 118.7(4) . .
C12 C11 C10 121.3(4) . .
O15 C36 O16 126.3(2) . .
O15 C36 C31 117.0(2) . .
O16 C36 C31 116.7(2) . .
C30 C31 C32 120.3(3) . .
C30 C31 C36 120.0(2) . .
C32 C31 C36 119.7(2) . .
C33 C32 C31 119.3(3) . .
C34 C33 C32 120.3(3) . .
C34 C33 C35 119.4(2) . .
C32 C33 C35 120.2(3) . .
C36 O16 Cu2 123.30(18) . 9_765
O15 Cu1 O15 90.32(13) 3_765 9_765
O15 Cu1 O4 167.98(9) 3_765 11
O15 Cu1 O4 88.94(10) 9_765 11
O15 Cu1 O4 88.94(10) 3_765 .
O15 Cu1 O4 167.98(9) 9_765 .
O4 Cu1 O4 89.29(14) 11 .
O15 Cu1 O1 95.89(14) 3_765 .
O15 Cu1 O1 95.89(14) 9_765 .
O4 Cu1 O1 96.12(14) 11 .
O4 Cu1 O1 96.12(14) . .
O15 Cu1 Cu2 84.97(6) 3_765 .
O15 Cu1 Cu2 84.97(6) 9_765 .
O4 Cu1 Cu2 83.02(6) 11 .
O4 Cu1 Cu2 83.02(6) . .
O1 Cu1 Cu2 178.78(19) . .
O16 Cu2 O16 91.27(13) 3_765 9_765
O16 Cu2 O3 168.25(9) 3_765 11
O16 Cu2 O3 89.45(9) 9_765 11
O16 Cu2 O3 89.45(9) 3_765 .
O16 Cu2 O3 168.25(9) 9_765 .
O3 Cu2 O3 87.49(14) 11 .
O16 Cu2 O2 95.10(11) 3_765 .
O16 Cu2 O2 95.10(11) 9_765 .
O3 Cu2 O2 96.52(12) 11 .
O3 Cu2 O2 96.52(12) . .
O16 Cu2 Cu1 83.14(6) 3_765 .
O16 Cu2 Cu1 83.14(6) 9_765 .
O3 Cu2 Cu1 85.30(6) 11 .
O3 Cu2 Cu1 85.30(6) . .
O2 Cu2 Cu1 177.47(14) . .
C36 O15 Cu1 122.00(17) . 9_765
O13 C35 O14 126.2(3) . .
O13 C35 C33 117.4(2) . .
O14 C35 C33 116.4(2) . .
C35 O14 Cu4 122.09(18) . 16_645
C35 O13 Cu3 123.42(19) . 16_645
C10 N3 N2 109.2(5) . .
N1 N2 N3 107.0(5) . .
C27 N9 N8 110.0(5) . .
C17 N6 N5 110.7(5) . .
N7 N8 N9 107.8(5) . .
N4 N5 N6 106.5(5) . .

loop_
_geom_bond_atom_site_label_1
_geom_bond_atom_site_label_2
_geom_bond_distance
_geom_bond_site_symmetry_2
O5 C5 1.257(3) .
O5 Cu4 1.950(2) 13_665
O6 C5 1.266(3) .
O6 Cu3 1.9641(19) 13_665
C5 C4 1.499(4) .
C4 C6 1.380(4) .
C4 C3 1.387(4) .
C6 C7 1.396(4) .
C7 C8 1.380(4) .
C7 N1 1.421(4) .
N1 N2 1.301(6) .
N1 C9 1.346(5) .
C9 C10 1.364(5) .
Cu3 O10 1.9595(19) .
Cu3 O13 1.963(2) 14_565
Cu3 O6 1.9641(19) 13_665
Cu3 O12 1.9652(19) 2_655
Cu3 O7 2.147(2) .
Cu3 Cu4 2.6403(5) .
Cu4 O11 1.948(2) 2_655
Cu4 O5 1.950(2) 13_665
Cu4 O9 1.9598(19) .
Cu4 O14 1.964(2) 14_565
Cu4 O8 2.147(2) .
O10 C26 1.261(3) .
O3 C1 1.257(3) .
O3 Cu2 1.9666(19) .
O9 C26 1.244(3) .
O11 C25 1.259(3) .
O11 Cu4 1.948(2) 4_565
O12 C25 1.252(3) .
O12 Cu3 1.9652(19) 4_565
O4 C1 1.258(3) .
O4 Cu1 1.9619(19) .
N7 N8 1.301(6) .
N7 C28 1.346(5) .
N7 C29 1.410(4) .
C3 C2 1.378(4) .
C22 C21 1.382(4) .
C22 C23 1.398(4) .
C21 C20 1.388(4) .
C21 C26 1.505(4) .
C23 C24 1.393(4) .
C23 C25 1.491(4) .
C2 C8 1.400(4) .
C2 C1 1.500(4) .
N4 N5 1.292(6) .
N4 C18 1.333(5) .
N4 C19 1.428(4) .
C30 C31 1.383(4) .
C30 C29 1.387(4) .
C20 C19 1.382(4) .
C29 C34 1.385(4) .
C34 C33 1.386(4) .
C24 C19 1.391(4) .
C17 N6 1.288(7) .
C17 C18 1.349(5) .
C17 C13 1.439(5) .
C27 N9 1.300(7) .
C27 C28 1.353(5) .
C27 C15 1.458(5) .
C14 C13 1.385(5) .
C14 C15 1.395(5) .
C12 C11 1.390(5) .
C12 C13 1.395(5) .
C15 C16 1.402(5) .
C10 N3 1.304(7) .
C10 C11 1.435(5) .
C16 C11 1.381(5) .
C36 O15 1.246(3) .
C36 O16 1.260(3) .
C36 C31 1.507(4) .
C31 C32 1.396(4) .
C32 C33 1.393(4) .
C33 C35 1.506(4) .
O16 Cu2 1.9628(19) 9_765
Cu1 O15 1.9517(19) 3_765
Cu1 O15 1.9517(19) 9_765
Cu1 O4 1.9619(19) 11
Cu1 O1 2.151(4) .
Cu1 Cu2 2.6411(6) .
Cu2 O16 1.9628(19) 3_765
Cu2 O16 1.9628(19) 9_765
Cu2 O3 1.9666(19) 11
Cu2 O2 2.149(3) .
O15 Cu1 1.9517(19) 9_765
C35 O13 1.239(3) .
C35 O14 1.257(3) .
O14 Cu4 1.964(2) 16_645
O13 Cu3 1.963(2) 16_645
N3 N2 1.364(7) .
N9 N8 1.337(7) .
N6 N5 1.353(7) .
